data_1543217
loop_
_publ_author_name
'El Bouakher, Abderrahman'
'Le Goff, Ronan'
'Tasserie, Jordan'
'Lhoste, J\'er\^ome'
'Martel, Arnaud'
'Comesse, S\'ebastien'

_publ_section_title
;
 Synthesis of Oxazolidin-4-ones: Domino
 O-Alkylation/Aza-Michael/Intramolecular Retro-Claisen Condensation.
;
_journal_issue 10
_journal_name_full 'Organic letters'
_journal_page_first 2383
_journal_page_last 2386
_journal_paper_doi 10.1021/acs.orglett.6b00851
_journal_volume 18
_journal_year 2016
_chemical_absolute_configuration rm
_chemical_formula_sum 'C20 H21 N O5 S'
_chemical_formula_weight 387.44
_chemical_name_systematic
; 
 ? 
;
_space_group_IT_number 14
_symmetry_cell_setting monoclinic
_symmetry_space_group_name_Hall '-P 2yn'
_symmetry_space_group_name_H-M 'P 1 21/n 1'
_atom_sites_solution_hydrogens geom
_atom_sites_solution_primary direct
_atom_sites_solution_secondary difmap
_audit_creation_method SHELXL-97
_cell_angle_alpha 90.00
_cell_angle_beta 95.420(2)
_cell_angle_gamma 90.00
_cell_formula_units_Z 4
_cell_length_a 7.7950(5)
_cell_length_b 21.5130(13)
_cell_length_c 11.4883(7)
_cell_measurement_reflns_used 323
_cell_measurement_temperature 296(2)
_cell_measurement_theta_max 24.2
_cell_measurement_theta_min 3.3
_cell_volume 1917.9(2)
_computing_cell_refinement 'SAINT-Plus (Bruker, 2007)'
_computing_data_collection 'APEX2 (Bruker, 2007)'
_computing_data_reduction 'SAINT-Plus (Bruker, 2007)'
_computing_structure_refinement 'SHELXL-97 (Sheldrick, 2008)'
_computing_structure_solution 'SHELXS-97 (Sheldrick, 2008)'
_diffrn_ambient_temperature 296(2)
_diffrn_measured_fraction_theta_full 0.999
_diffrn_measured_fraction_theta_max 0.999
_diffrn_measurement_device_type 'Bruker APEXII'
_diffrn_measurement_method '\w scans'
_diffrn_radiation_monochromator graphite
_diffrn_radiation_source 'fine-focus sealed tube'
_diffrn_radiation_type MoK\a
_diffrn_radiation_wavelength 0.71073
_diffrn_reflns_av_R_equivalents 0.0614
_diffrn_reflns_av_sigmaI/netI 0.0313
_diffrn_reflns_limit_h_max 9
_diffrn_reflns_limit_h_min -9
_diffrn_reflns_limit_k_max 25
_diffrn_reflns_limit_k_min -25
_diffrn_reflns_limit_l_max 13
_diffrn_reflns_limit_l_min -13
_diffrn_reflns_number 42466
_diffrn_reflns_theta_full 25.35
_diffrn_reflns_theta_max 25.35
_diffrn_reflns_theta_min 2.60
_diffrn_standards_decay_% 0
_diffrn_standards_interval_count 0
_diffrn_standards_number 0
_exptl_absorpt_coefficient_mu 0.200
_exptl_absorpt_correction_T_max 0.746
_exptl_absorpt_correction_T_min 0.632
_exptl_absorpt_correction_type multi-scan
_exptl_absorpt_process_details '(SHELX76; Sheldrick, 2008)'
_exptl_crystal_colour colorless
_exptl_crystal_density_diffrn 1.342
_exptl_crystal_density_meas ?
_exptl_crystal_density_method 'not measured'
_exptl_crystal_description parallelepiped
_exptl_crystal_F_000 816
_exptl_crystal_size_max 0.345
_exptl_crystal_size_mid 0.192
_exptl_crystal_size_min 0.137
_refine_diff_density_max 0.623
_refine_diff_density_min -0.801
_refine_diff_density_rms 0.093
_refine_ls_extinction_method none
_refine_ls_goodness_of_fit_ref 1.100
_refine_ls_hydrogen_treatment constr
_refine_ls_matrix_type full
_refine_ls_number_parameters 246
_refine_ls_number_reflns 3516
_refine_ls_number_restraints 0
_refine_ls_restrained_S_all 1.100
_refine_ls_R_factor_all 0.1213
_refine_ls_R_factor_gt 0.0833
_refine_ls_shift/su_max 0.000
_refine_ls_shift/su_mean 0.000
_refine_ls_structure_factor_coef Fsqd
_refine_ls_weighting_details 'calc w=1/[\s^2^(Fo^2^)+(0.1356P)^2^+2.8401P] where P=(Fo^2^+2Fc^2^)/3'
_refine_ls_weighting_scheme calc
_refine_ls_wR_factor_gt 0.2412
_refine_ls_wR_factor_ref 0.2805
_reflns_number_gt 2420
_reflns_number_total 3516
_reflns_threshold_expression >2sigma(I)
_cod_data_source_file ol6b00851_si_004.cif
_cod_data_source_block C20H21NO5S
_cod_depositor_comments
;
The following automatic conversions were performed:

'_exptl_crystal_density_meas' value 'not measured' was changed to '?'
- the value is perceived as not measured.

Automatic conversion script
Id: cif_fix_values 4268 2015-11-12 08:31:59Z antanas 

 Adding full bibliography for 1543214--1543218.cif.
;
_cod_original_sg_symbol_H-M 'P 21/n'
_cod_database_code 1543217

loop_
_symmetry_equiv_pos_as_xyz
'x, y, z'
'-x+1/2, y+1/2, -z+1/2'
'-x, -y, -z'
'x-1/2, -y-1/2, z-1/2'

loop_
_atom_site_label
_atom_site_type_symbol
_atom_site_fract_x
_atom_site_fract_y
_atom_site_fract_z
_atom_site_U_iso_or_equiv
_atom_site_adp_type
_atom_site_occupancy
_atom_site_symmetry_multiplicity
_atom_site_calc_flag
_atom_site_refinement_flags
C1 C 0.1256(6) 0.7295(2) 0.8219(5) 0.0591(13) Uani 1 1 d .
H1 H 0.1929 0.7619 0.8547 0.071 Uiso 1 1 calc R
C2 C 0.1597(9) 0.6680(3) 0.8504(6) 0.0874(18) Uani 1 1 d .
H2 H 0.2541 0.6587 0.9032 0.105 Uiso 1 1 calc R
C3 C 0.0630(12) 0.6222(3) 0.8053(8) 0.102(2) Uani 1 1 d .
H3 H 0.0921 0.5818 0.8281 0.122 Uiso 1 1 calc R
C4 C -0.0730(12) 0.6306(3) 0.7295(8) 0.104(2) Uani 1 1 d .
H4 H -0.1364 0.5963 0.7009 0.125 Uiso 1 1 calc R
C5 C -0.1203(7) 0.6866(2) 0.6938(5) 0.0614(13) Uani 1 1 d .
H5 H -0.2168 0.6917 0.6406 0.074 Uiso 1 1 calc R
C6 C -0.0226(6) 0.7404(2) 0.7371(4) 0.0540(12) Uani 1 1 d .
C7 C -0.0770(5) 0.8033(2) 0.6984(4) 0.0504(11) Uani 1 1 d .
O1 O -0.2118(5) 0.81443(18) 0.6417(4) 0.0872(13) Uani 1 1 d .
O2 O 0.0352(3) 0.84747(12) 0.7336(3) 0.0475(8) Uani 1 1 d .
C8 C -0.0146(5) 0.91052(19) 0.6983(4) 0.0510(11) Uani 1 1 d .
H8A H -0.1335 0.9179 0.7128 0.061 Uiso 1 1 calc R
H8B H -0.0051 0.9158 0.6153 0.061 Uiso 1 1 calc R
C9 C 0.1019(5) 0.95650(18) 0.7671(4) 0.0469(10) Uani 1 1 d .
C10 C 0.0887(6) 0.9473(2) 0.8974(5) 0.0645(14) Uani 1 1 d .
H10A H 0.1229 0.9057 0.9191 0.097 Uiso 1 1 calc R
H10B H -0.0281 0.9541 0.9143 0.097 Uiso 1 1 calc R
H10C H 0.1631 0.9764 0.9408 0.097 Uiso 1 1 calc R
C11 C 0.0377(6) 1.0216(2) 0.7300(6) 0.0732(16) Uani 1 1 d .
H11A H 0.1068 1.0523 0.7730 0.110 Uiso 1 1 calc R
H11B H -0.0804 1.0261 0.7459 0.110 Uiso 1 1 calc R
H11C H 0.0465 1.0271 0.6478 0.110 Uiso 1 1 calc R
N1 N 0.2830(4) 0.94925(14) 0.7380(3) 0.0380(8) Uani 1 1 d .
C12 C 0.3335(5) 0.95337(19) 0.6292(4) 0.0444(10) Uani 1 1 d .
O3 O 0.2425(4) 0.95763(17) 0.5371(3) 0.0643(9) Uani 1 1 d .
C13 C 0.5278(5) 0.9531(2) 0.6418(4) 0.0515(11) Uani 1 1 d .
H13A H 0.5718 0.9132 0.6188 0.062 Uiso 1 1 calc R
H13B H 0.5728 0.9854 0.5942 0.062 Uiso 1 1 calc R
O4 O 0.5737(3) 0.96444(14) 0.7628(3) 0.0479(8) Uani 1 1 d .
C14 C 0.4336(4) 0.94479(17) 0.8243(3) 0.0388(9) Uani 1 1 d .
H14 H 0.4203 0.9726 0.8904 0.047 Uiso 1 1 calc R
C15 C 0.4666(5) 0.87856(19) 0.8672(4) 0.0474(10) Uani 1 1 d .
H15A H 0.3654 0.8632 0.9011 0.057 Uiso 1 1 calc R
H15B H 0.4861 0.8522 0.8013 0.057 Uiso 1 1 calc R
C16 C 0.6209(5) 0.8746(2) 0.9575(4) 0.0457(10) Uani 1 1 d .
O5 O 0.6782(4) 0.92071(16) 1.0082(3) 0.0625(9) Uani 1 1 d .
C17 C 0.6955(5) 0.8132(2) 0.9815(4) 0.0489(11) Uani 1 1 d .
C18 C 0.7438(10) 0.7057(3) 0.9872(6) 0.091(2) Uani 1 1 d .
H18 H 0.7272 0.6635 0.9731 0.109 Uiso 1 1 calc R
C19 C 0.6284(5) 0.75357(19) 0.9348(4) 0.0465(10) Uani 1 1 d .
H19 H 0.5315 0.7475 0.8823 0.056 Uiso 1 1 calc R
C20 C 0.8839(9) 0.7297(4) 1.0619(6) 0.106(3) Uani 1 1 d .
H20 H 0.9692 0.7050 1.1004 0.127 Uiso 1 1 calc R
S1 S 0.8790(2) 0.80681(10) 1.07300(17) 0.1034(7) Uani 1 1 d .

loop_
_atom_site_aniso_label
_atom_site_aniso_U_11
_atom_site_aniso_U_22
_atom_site_aniso_U_33
_atom_site_aniso_U_23
_atom_site_aniso_U_13
_atom_site_aniso_U_12
C1 0.064(3) 0.037(2) 0.080(3) -0.002(2) 0.028(3) 0.000(2)
C2 0.092(4) 0.077(4) 0.095(4) 0.014(3) 0.020(4) 0.018(4)
C3 0.118(6) 0.056(4) 0.140(7) -0.003(4) 0.060(5) -0.003(4)
C4 0.118(6) 0.061(4) 0.141(7) -0.023(4) 0.056(5) -0.026(4)
C5 0.068(3) 0.051(3) 0.068(3) -0.014(2) 0.019(2) -0.012(2)
C6 0.058(3) 0.044(2) 0.064(3) -0.011(2) 0.024(2) -0.010(2)
C7 0.043(2) 0.047(2) 0.061(3) -0.008(2) 0.004(2) -0.0095(18)
O1 0.065(2) 0.067(2) 0.122(3) 0.002(2) -0.037(2) -0.0207(18)
O2 0.0354(14) 0.0375(15) 0.069(2) -0.0046(13) 0.0024(13) -0.0035(11)
C8 0.0312(19) 0.044(2) 0.077(3) 0.001(2) -0.0010(19) 0.0001(17)
C9 0.0286(18) 0.039(2) 0.073(3) -0.009(2) 0.0072(18) 0.0015(16)
C10 0.047(2) 0.070(3) 0.080(3) -0.023(3) 0.026(2) -0.009(2)
C11 0.043(2) 0.040(2) 0.136(5) -0.004(3) 0.006(3) 0.0098(19)
N1 0.0267(15) 0.0394(17) 0.0479(19) 0.0030(14) 0.0037(13) 0.0011(12)
C12 0.037(2) 0.044(2) 0.052(3) 0.0079(19) 0.0032(18) 0.0028(17)
O3 0.0528(18) 0.085(2) 0.0527(19) 0.0172(17) -0.0061(15) -0.0010(17)
C13 0.037(2) 0.066(3) 0.054(3) 0.013(2) 0.0129(18) 0.0045(19)
O4 0.0301(13) 0.0571(18) 0.0560(18) 0.0086(14) 0.0020(12) -0.0035(12)
C14 0.0304(18) 0.038(2) 0.048(2) 0.0014(17) 0.0031(16) -0.0021(15)
C15 0.044(2) 0.041(2) 0.055(3) 0.0028(19) -0.0055(19) -0.0043(17)
C16 0.044(2) 0.046(2) 0.048(2) 0.0085(19) 0.0047(18) -0.0027(18)
O5 0.060(2) 0.059(2) 0.064(2) -0.0003(16) -0.0125(16) -0.0065(16)
C17 0.042(2) 0.058(3) 0.048(2) 0.015(2) 0.0124(18) 0.0103(19)
C18 0.116(5) 0.063(3) 0.103(5) 0.027(3) 0.060(5) 0.030(3)
C19 0.050(2) 0.041(2) 0.052(2) 0.0171(19) 0.0187(19) 0.0158(18)
C20 0.081(4) 0.145(7) 0.096(5) 0.071(5) 0.036(4) 0.066(5)
S1 0.0871(12) 0.1263(17) 0.0958(13) 0.0303(11) 0.0036(10) 0.0203(10)

loop_
_atom_type_symbol
_atom_type_description
_atom_type_scat_dispersion_real
_atom_type_scat_dispersion_imag
_atom_type_scat_source
C C 0.0033 0.0016 'International Tables Vol C Tables 4.2.6.8 and 6.1.1.4'
H H 0.0000 0.0000 'International Tables Vol C Tables 4.2.6.8 and 6.1.1.4'
N N 0.0061 0.0033 'International Tables Vol C Tables 4.2.6.8 and 6.1.1.4'
O O 0.0106 0.0060 'International Tables Vol C Tables 4.2.6.8 and 6.1.1.4'
S S 0.1246 0.1234 'International Tables Vol C Tables 4.2.6.8 and 6.1.1.4'

loop_
_geom_angle_atom_site_label_1
_geom_angle_atom_site_label_2
_geom_angle_atom_site_label_3
_geom_angle
C2 C1 C6 115.8(5)
C2 C1 H1 122.1
C6 C1 H1 122.1
C3 C2 C1 122.2(7)
C3 C2 H2 118.9
C1 C2 H2 118.9
C2 C3 C4 123.5(7)
C2 C3 H3 118.3
C4 C3 H3 118.3
C5 C4 C3 121.0(7)
C5 C4 H4 119.5
C3 C4 H4 119.5
C4 C5 C6 120.2(6)
C4 C5 H5 119.9
C6 C5 H5 119.9
C5 C6 C1 117.3(4)
C5 C6 C7 120.2(5)
C1 C6 C7 122.4(4)
O1 C7 O2 122.5(4)
O1 C7 C6 123.8(4)
O2 C7 C6 113.7(4)
C7 O2 C8 115.5(3)
O2 C8 C9 109.4(3)
O2 C8 H8A 109.8
C9 C8 H8A 109.8
O2 C8 H8B 109.8
C9 C8 H8B 109.8
H8A C8 H8B 108.2
N1 C9 C8 110.4(3)
N1 C9 C10 111.1(3)
C8 C9 C10 109.6(4)
N1 C9 C11 108.9(3)
C8 C9 C11 106.7(4)
C10 C9 C11 109.9(4)
C9 C10 H10A 109.5
C9 C10 H10B 109.5
H10A C10 H10B 109.5
C9 C10 H10C 109.5
H10A C10 H10C 109.5
H10B C10 H10C 109.5
C9 C11 H11A 109.5
C9 C11 H11B 109.5
H11A C11 H11B 109.5
C9 C11 H11C 109.5
H11A C11 H11C 109.5
H11B C11 H11C 109.5
C12 N1 C14 110.2(3)
C12 N1 C9 124.5(3)
C14 N1 C9 124.8(3)
O3 C12 N1 127.7(4)
O3 C12 C13 125.5(4)
N1 C12 C13 106.8(3)
O4 C13 C12 104.5(3)
O4 C13 H13A 110.8
C12 C13 H13A 110.8
O4 C13 H13B 110.8
C12 C13 H13B 110.8
H13A C13 H13B 108.9
C14 O4 C13 107.5(3)
O4 C14 N1 104.4(3)
O4 C14 C15 109.0(3)
N1 C14 C15 112.3(3)
O4 C14 H14 110.3
N1 C14 H14 110.3
C15 C14 H14 110.3
C16 C15 C14 111.9(3)
C16 C15 H15A 109.2
C14 C15 H15A 109.2
C16 C15 H15B 109.2
C14 C15 H15B 109.2
H15A C15 H15B 107.9
O5 C16 C17 121.8(4)
O5 C16 C15 121.1(4)
C17 C16 C15 117.1(4)
C16 C17 C19 126.9(4)
C16 C17 S1 119.1(4)
C19 C17 S1 114.0(3)
C20 C18 C19 113.7(6)
C20 C18 H18 123.2
C19 C18 H18 123.2
C18 C19 C17 106.3(5)
C18 C19 H19 126.8
C17 C19 H19 126.8
C18 C20 S1 112.7(4)
C18 C20 H20 123.6
S1 C20 H20 123.6
C20 S1 C17 93.3(3)

loop_
_geom_bond_atom_site_label_1
_geom_bond_atom_site_label_2
_geom_bond_distance
C1 C2 1.383(8)
C1 C6 1.458(7)
C1 H1 0.9300
C2 C3 1.318(10)
C2 H2 0.9300
C3 C4 1.319(11)
C3 H3 0.9300
C4 C5 1.314(9)
C4 H4 0.9300
C5 C6 1.448(6)
C5 H5 0.9300
C6 C7 1.474(6)
C7 O1 1.207(6)
C7 O2 1.328(5)
O2 C8 1.458(5)
C8 C9 1.514(6)
C8 H8A 0.9700
C8 H8B 0.9700
C9 N1 1.489(5)
C9 C10 1.523(7)
C9 C11 1.534(6)
C10 H10A 0.9600
C10 H10B 0.9600
C10 H10C 0.9600
C11 H11A 0.9600
C11 H11B 0.9600
C11 H11C 0.9600
N1 C12 1.350(5)
N1 C14 1.466(5)
C12 O3 1.220(5)
C12 C13 1.508(6)
C13 O4 1.423(5)
C13 H13A 0.9700
C13 H13B 0.9700
O4 C14 1.419(4)
C14 C15 1.522(5)
C14 H14 0.9800
C15 C16 1.515(6)
C15 H15A 0.9700
C15 H15B 0.9700
C16 O5 1.213(5)
C16 C17 1.460(6)
C17 C19 1.467(6)
C17 S1 1.699(5)
C18 C20 1.421(11)
C18 C19 1.460(7)
C18 H18 0.9300
C19 H19 0.9300
C20 S1 1.665(9)
C20 H20 0.9300
